data_2237603
loop_
_publ_author_name
'Rajalakshmi, P.'
'Srinivasan, N.'
'Krishnakumar, R.V.'
'Razak, Ibrahim Abdul'
'Rosli, Mohd Mustaqim'

_publ_section_title
;
 <i>N</i>-Butoxycarbonyl-5-oxo-<small>L</small>-proline ethyl ester
;
_journal_coeditor_code BX2436
_journal_issue 4
_journal_name_full 'Acta Crystallographica Section E'
_journal_page_first o567
_journal_page_last o568
_journal_paper_doi 10.1107/S1600536813007265
_journal_volume 69
_journal_year 2013
_chemical_formula_iupac 'C12 H19 N O5'
_chemical_formula_moiety 'C12 H19 N O5'
_chemical_formula_sum 'C12 H19 N O5'
_chemical_formula_weight 257.28
_chemical_name_common 'N-Boc-L-pyroglutamic acid ethyl ester'
_chemical_name_systematic
;
<i>N</i>-Butoxycarbonyl-5-oxo-<i>L</i>-proline ethyl ester
;
_space_group_IT_number 19
_symmetry_cell_setting orthorhombic
_symmetry_space_group_name_Hall 'P 2ac 2ab'
_symmetry_space_group_name_H-M 'P 21 21 21'
_atom_sites_solution_hydrogens geom
_atom_sites_solution_primary direct
_atom_sites_solution_secondary difmap
_audit_creation_method SHELXL-97
_cell_angle_alpha 90.00
_cell_angle_beta 90.00
_cell_angle_gamma 90.00
_cell_formula_units_Z 4
_cell_length_a 26.6884(13)
_cell_length_b 5.7650(3)
_cell_length_c 8.7054(4)
_cell_measurement_reflns_used 2145
_cell_measurement_temperature 100(2)
_cell_measurement_theta_max 67.7
_cell_measurement_theta_min 5.2
_cell_volume 1339.40(11)
_computing_cell_refinement 'SAINT (Bruker, 2009)'
_computing_data_collection 'APEX2 (Bruker, 2009)'
_computing_data_reduction 'SAINT (Bruker, 2009)'
_computing_molecular_graphics 'SHELXTL (Sheldrick, 2008)'
_computing_publication_material
;
SHELXTL (Sheldrick, 2008) and PLATON (Spek, 2009)
;
_computing_structure_refinement 'SHELXTL (Sheldrick, 2008)'
_computing_structure_solution 'SHELXTL (Sheldrick, 2008)'
_diffrn_ambient_temperature 100(2)
_diffrn_measured_fraction_theta_full 0.966
_diffrn_measured_fraction_theta_max 0.966
_diffrn_measurement_device_type
;
Bruker SMART APEXII CCD area-detector
;
_diffrn_measurement_method '\f and \w scans'
_diffrn_radiation_monochromator graphite
_diffrn_radiation_source 'fine-focus sealed tube'
_diffrn_radiation_type CuK\a
_diffrn_radiation_wavelength 1.54178
_diffrn_reflns_av_R_equivalents 0.0488
_diffrn_reflns_av_sigmaI/netI 0.0322
_diffrn_reflns_limit_h_max 31
_diffrn_reflns_limit_h_min -31
_diffrn_reflns_limit_k_max 6
_diffrn_reflns_limit_k_min -5
_diffrn_reflns_limit_l_max 10
_diffrn_reflns_limit_l_min -10
_diffrn_reflns_number 9641
_diffrn_reflns_theta_full 64.97
_diffrn_reflns_theta_max 64.97
_diffrn_reflns_theta_min 7.12
_diffrn_standards_number 0
_exptl_absorpt_coefficient_mu 0.831
_exptl_absorpt_correction_T_max 0.9141
_exptl_absorpt_correction_T_min 0.7111
_exptl_absorpt_correction_type multi-scan
_exptl_absorpt_process_details '(<i>SADABS</i>; Bruker, 2009)'
_exptl_crystal_colour colourless
_exptl_crystal_density_diffrn 1.276
_exptl_crystal_density_method 'not measured'
_exptl_crystal_description block
_exptl_crystal_F_000 552
_exptl_crystal_size_max 0.44
_exptl_crystal_size_mid 0.21
_exptl_crystal_size_min 0.11
_refine_diff_density_max 0.367
_refine_diff_density_min -0.220
_refine_ls_extinction_method none
_refine_ls_goodness_of_fit_ref 1.090
_refine_ls_hydrogen_treatment constr
_refine_ls_matrix_type full
_refine_ls_number_parameters 167
_refine_ls_number_reflns 2184
_refine_ls_number_restraints 0
_refine_ls_restrained_S_all 1.090
_refine_ls_R_factor_all 0.0618
_refine_ls_R_factor_gt 0.0602
_refine_ls_shift/su_max 0.000
_refine_ls_shift/su_mean 0.000
_refine_ls_structure_factor_coef Fsqd
_refine_ls_weighting_details 'calc w=1/[\s^2^(Fo^2^)+(0.0688P)^2^+1.9721P] where P=(Fo^2^+2Fc^2^)/3'
_refine_ls_weighting_scheme calc
_refine_ls_wR_factor_gt 0.1655
_refine_ls_wR_factor_ref 0.1661
_reflns_number_gt 2144
_reflns_number_total 2184
_reflns_threshold_expression I>2sigma(I)
_cod_data_source_file bx2436.cif
_cod_data_source_block I
_cod_database_code 2237603
_cod_database_fobs_code 2237603

loop_
_symmetry_equiv_pos_as_xyz
'x, y, z'
'-x+1/2, -y, z+1/2'
'-x, y+1/2, -z+1/2'
'x+1/2, -y+1/2, -z'

loop_
_atom_site_type_symbol
_atom_site_label
_atom_site_fract_x
_atom_site_fract_y
_atom_site_fract_z
_atom_site_U_iso_or_equiv
_atom_site_adp_type
_atom_site_calc_flag
_atom_site_refinement_flags
_atom_site_occupancy
_atom_site_symmetry_multiplicity
O O1 0.90408(10) 0.9206(5) 0.6629(3) 0.0370(7) Uani d . 1 1
O O4 0.87203(9) 0.6029(5) 0.3651(3) 0.0363(6) Uani d . 1 1
O O3 0.95830(10) 1.1864(5) 0.2879(3) 0.0385(6) Uani d . 1 1
O O2 0.91287(10) 0.5496(5) 0.7415(3) 0.0418(7) Uani d . 1 1
O O5 0.88646(10) 0.8660(5) 0.1762(3) 0.0390(7) Uani d . 1 1
N N1 0.93969(11) 0.8201(6) 0.3819(3) 0.0322(7) Uani d . 1 1
C C5 0.96730(14) 1.0270(7) 0.3731(4) 0.0336(8) Uani d . 1 1
C C4 1.00831(15) 1.0151(7) 0.4918(4) 0.0386(9) Uani d . 1 1
H H4A 1.0015 1.1235 0.5774 0.046 Uiso calc R 1 1
H H4B 1.0411 1.0549 0.4456 0.046 Uiso calc R 1 1
C C3 1.00806(15) 0.7635(7) 0.5485(4) 0.0378(9) Uani d . 1 1
H H3A 1.0148 0.7561 0.6603 0.045 Uiso calc R 1 1
H H3B 1.0335 0.6700 0.4938 0.045 Uiso calc R 1 1
C C2 0.95504(14) 0.6769(7) 0.5120(4) 0.0346(8) Uani d . 1 1
H H2A 0.9563 0.5103 0.4803 0.042 Uiso calc R 1 1
C C1 0.92075(14) 0.7041(7) 0.6499(4) 0.0362(9) Uani d . 1 1
C C6 0.87505(15) 0.9735(8) 0.8004(4) 0.0412(9) Uani d . 1 1
H H6A 0.8760 1.1427 0.8195 0.049 Uiso calc R 1 1
H H6B 0.8904 0.8948 0.8898 0.049 Uiso calc R 1 1
C C7 0.82162(16) 0.8971(8) 0.7847(5) 0.0473(10) Uani d . 1 1
H H7A 0.8025 0.9492 0.8744 0.071 Uiso calc R 1 1
H H7B 0.8203 0.7276 0.7781 0.071 Uiso calc R 1 1
H H7C 0.8072 0.9647 0.6915 0.071 Uiso calc R 1 1
C C8 0.89734(14) 0.7707(7) 0.2939(4) 0.0351(9) Uani d . 1 1
C C9 0.82710(14) 0.4960(7) 0.2939(5) 0.0414(9) Uani d . 1 1
C C10 0.81499(16) 0.3074(8) 0.4085(6) 0.0484(11) Uani d . 1 1
H H10A 0.8427 0.1963 0.4126 0.073 Uiso calc R 1 1
H H10B 0.7843 0.2271 0.3769 0.073 Uiso calc R 1 1
H H10C 0.8101 0.3764 0.5102 0.073 Uiso calc R 1 1
C C11 0.78525(15) 0.6769(8) 0.2898(6) 0.0510(11) Uani d . 1 1
H H11A 0.7814 0.7463 0.3920 0.077 Uiso calc R 1 1
H H11B 0.7538 0.6023 0.2597 0.077 Uiso calc R 1 1
H H11C 0.7937 0.7981 0.2153 0.077 Uiso calc R 1 1
C C12 0.83972(17) 0.3976(8) 0.1365(5) 0.0483(11) Uani d . 1 1
H H12A 0.8695 0.2986 0.1444 0.072 Uiso calc R 1 1
H H12B 0.8464 0.5251 0.0650 0.072 Uiso calc R 1 1
H H12C 0.8114 0.3056 0.0987 0.072 Uiso calc R 1 1

loop_
_atom_site_aniso_label
_atom_site_aniso_U_11
_atom_site_aniso_U_22
_atom_site_aniso_U_33
_atom_site_aniso_U_12
_atom_site_aniso_U_13
_atom_site_aniso_U_23
O1 0.0497(15) 0.0307(15) 0.0307(14) -0.0008(11) 0.0045(11) 0.0004(11)
O4 0.0413(14) 0.0347(15) 0.0327(14) -0.0024(11) -0.0049(11) 0.0012(11)
O3 0.0514(15) 0.0343(15) 0.0299(13) -0.0023(12) 0.0013(11) 0.0055(13)
O2 0.0514(16) 0.0403(17) 0.0337(14) -0.0004(12) -0.0029(12) 0.0086(13)
O5 0.0558(16) 0.0319(15) 0.0292(14) 0.0016(12) -0.0065(11) 0.0035(11)
N1 0.0416(16) 0.0317(17) 0.0233(14) 0.0021(13) -0.0015(13) -0.0043(14)
C5 0.043(2) 0.033(2) 0.0250(17) 0.0001(16) 0.0050(15) -0.0017(17)
C4 0.044(2) 0.042(2) 0.0294(19) -0.0046(18) 0.0010(16) -0.0040(18)
C3 0.042(2) 0.043(2) 0.0288(19) 0.0037(17) -0.0004(15) 0.0043(17)
C2 0.044(2) 0.029(2) 0.0311(18) 0.0025(16) -0.0027(15) 0.0054(16)
C1 0.0379(19) 0.041(2) 0.0293(19) -0.0021(16) -0.0072(15) -0.0011(18)
C6 0.051(2) 0.045(2) 0.0272(18) 0.0005(18) 0.0077(17) -0.0008(18)
C7 0.052(2) 0.046(3) 0.044(2) 0.0044(19) 0.0069(19) -0.002(2)
C8 0.041(2) 0.030(2) 0.034(2) 0.0048(15) 0.0007(16) 0.0002(16)
C9 0.041(2) 0.034(2) 0.048(2) -0.0004(17) -0.0083(17) -0.005(2)
C10 0.048(2) 0.037(3) 0.061(3) -0.0058(18) -0.001(2) 0.004(2)
C11 0.044(2) 0.040(3) 0.069(3) 0.0004(18) -0.011(2) -0.003(3)
C12 0.064(3) 0.037(2) 0.044(2) -0.002(2) -0.015(2) -0.003(2)

loop_
_atom_type_symbol
_atom_type_description
_atom_type_scat_dispersion_real
_atom_type_scat_dispersion_imag
_atom_type_scat_source
C C 0.0181 0.0091 'International Tables Vol C Tables 4.2.6.8 and 6.1.1.4'
H H 0.0000 0.0000 'International Tables Vol C Tables 4.2.6.8 and 6.1.1.4'
N N 0.0311 0.0180 'International Tables Vol C Tables 4.2.6.8 and 6.1.1.4'
O O 0.0492 0.0322 'International Tables Vol C Tables 4.2.6.8 and 6.1.1.4'

loop_
_geom_angle_atom_site_label_1
_geom_angle_atom_site_label_2
_geom_angle_atom_site_label_3
_geom_angle
C1 O1 C6 116.4(3)
C8 O4 C9 121.1(3)
C8 N1 C5 124.7(3)
C8 N1 C2 122.5(3)
C5 N1 C2 112.0(3)
O3 C5 N1 125.2(3)
O3 C5 C4 127.0(4)
N1 C5 C4 107.8(3)
C5 C4 C3 105.1(3)
C5 C4 H4A 110.7
C3 C4 H4A 110.7
C5 C4 H4B 110.7
C3 C4 H4B 110.7
H4A C4 H4B 108.8
C4 C3 C2 104.2(3)
C4 C3 H3A 110.9
C2 C3 H3A 110.9
C4 C3 H3B 110.9
C2 C3 H3B 110.9
H3A C3 H3B 108.9
N1 C2 C1 112.7(3)
N1 C2 C3 103.6(3)
C1 C2 C3 111.0(3)
N1 C2 H2A 109.8
C1 C2 H2A 109.8
C3 C2 H2A 109.8
O2 C1 O1 125.1(4)
O2 C1 C2 123.3(4)
O1 C1 C2 111.5(3)
O1 C6 C7 111.7(3)
O1 C6 H6A 109.3
C7 C6 H6A 109.3
O1 C6 H6B 109.3
C7 C6 H6B 109.3
H6A C6 H6B 107.9
C6 C7 H7A 109.5
C6 C7 H7B 109.5
H7A C7 H7B 109.5
C6 C7 H7C 109.5
H7A C7 H7C 109.5
H7B C7 H7C 109.5
O5 C8 O4 127.4(4)
O5 C8 N1 124.9(4)
O4 C8 N1 107.7(3)
O4 C9 C10 101.3(3)
O4 C9 C12 110.6(3)
C10 C9 C12 111.9(4)
O4 C9 C11 108.5(3)
C10 C9 C11 110.5(4)
C12 C9 C11 113.3(4)
C9 C10 H10A 109.5
C9 C10 H10B 109.5
H10A C10 H10B 109.5
C9 C10 H10C 109.5
H10A C10 H10C 109.5
H10B C10 H10C 109.5
C9 C11 H11A 109.5
C9 C11 H11B 109.5
H11A C11 H11B 109.5
C9 C11 H11C 109.5
H11A C11 H11C 109.5
H11B C11 H11C 109.5
C9 C12 H12A 109.5
C9 C12 H12B 109.5
H12A C12 H12B 109.5
C9 C12 H12C 109.5
H12A C12 H12C 109.5
H12B C12 H12C 109.5

loop_
_geom_bond_atom_site_label_1
_geom_bond_atom_site_label_2
_geom_bond_distance
O1 C1 1.330(5)
O1 C6 1.458(4)
O4 C8 1.332(5)
O4 C9 1.484(5)
O3 C5 1.205(5)
O2 C1 1.214(5)
O5 C8 1.198(5)
N1 C8 1.395(5)
N1 C5 1.404(5)
N1 C2 1.461(5)
C5 C4 1.506(5)
C4 C3 1.533(6)
C4 H4A 0.9900
C4 H4B 0.9900
C3 C2 1.534(5)
C3 H3A 0.9900
C3 H3B 0.9900
C2 C1 1.517(5)
C2 H2A 1.0000
C6 C7 1.499(6)
C6 H6A 0.9900
C6 H6B 0.9900
C7 H7A 0.9800
C7 H7B 0.9800
C7 H7C 0.9800
C9 C10 1.510(6)
C9 C12 1.521(6)
C9 C11 1.529(6)
C10 H10A 0.9800
C10 H10B 0.9800
C10 H10C 0.9800
C11 H11A 0.9800
C11 H11B 0.9800
C11 H11C 0.9800
C12 H12A 0.9800
C12 H12B 0.9800
C12 H12C 0.9800

loop_
_geom_hbond_atom_site_label_D
_geom_hbond_atom_site_label_H
_geom_hbond_atom_site_label_A
_geom_hbond_site_symmetry_A
_geom_hbond_distance_DH
_geom_hbond_distance_HA
_geom_hbond_distance_DA
_geom_hbond_angle_DHA
C2 H2A O3 1_545 1.00 2.51 3.436(5) 154
C3 H3B O3 3_745 0.99 2.46 3.095(5) 121
C6 H6B O5 1_556 0.99 2.50 3.344(5) 143
C12 H12A O5 1_545 0.98 2.55 3.327(5) 136

loop_
_geom_torsion_atom_site_label_1
_geom_torsion_atom_site_label_2
_geom_torsion_atom_site_label_3
_geom_torsion_atom_site_label_4
_geom_torsion
C8 N1 C5 O3 -0.8(6)
C2 N1 C5 O3 -171.0(4)
C8 N1 C5 C4 177.3(3)
C2 N1 C5 C4 7.1(4)
O3 C5 C4 C3 -171.4(4)
N1 C5 C4 C3 10.6(4)
C5 C4 C3 C2 -23.0(4)
C8 N1 C2 C1 -72.0(4)
C5 N1 C2 C1 98.5(4)
C8 N1 C2 C3 167.9(3)
C5 N1 C2 C3 -21.6(4)
C4 C3 C2 N1 26.7(4)
C4 C3 C2 C1 -94.6(4)
C6 O1 C1 O2 1.3(5)
C6 O1 C1 C2 -173.7(3)
N1 C2 C1 O2 149.4(4)
C3 C2 C1 O2 -94.8(4)
N1 C2 C1 O1 -35.4(4)
C3 C2 C1 O1 80.3(4)
C1 O1 C6 C7 -81.1(4)
C9 O4 C8 O5 5.8(6)
C9 O4 C8 N1 -174.7(3)
C5 N1 C8 O5 19.8(6)
C2 N1 C8 O5 -170.9(4)
C5 N1 C8 O4 -159.7(3)
C2 N1 C8 O4 9.5(5)
C8 O4 C9 C10 175.3(3)
C8 O4 C9 C12 56.5(5)
C8 O4 C9 C11 -68.4(4)

loop_
_cod_related_entry_id
_cod_related_entry_database
_cod_related_entry_code
1 ChemSpider 4574514
